data_1507190
loop_
_publ_author_name
'Veerasamy, Nagarathanam'
'Carlson, Erik C.'
'Carter, Rich G.'

_publ_section_title
;
 Expedient enantioselective synthesis of cermizine d.
;
_journal_issue 6
_journal_name_full 'Organic letters'
_journal_page_first 1596
_journal_page_last 1599
_journal_paper_doi 10.1021/ol300342n
_journal_volume 14
_journal_year 2012
_chemical_absolute_configuration rm
_chemical_formula_sum 'C24 H34 N2 O5'
_chemical_formula_weight 430.53
_chemical_name_systematic
;

 ?

;
_space_group_IT_number 4
_symmetry_cell_setting monoclinic
_symmetry_space_group_name_Hall 'P 2yb'
_symmetry_space_group_name_H-M 'P 1 21 1'
_atom_sites_solution_hydrogens difmap
_atom_sites_solution_primary direct
_atom_sites_solution_secondary difmap
_audit_creation_method SHELXLTL
_cell_angle_alpha 90.00
_cell_angle_beta 104.939(4)
_cell_angle_gamma 90.00
_cell_formula_units_Z 2
_cell_length_a 10.306(2)
_cell_length_b 10.450(2)
_cell_length_c 11.480(3)
_cell_measurement_reflns_used 2866
_cell_measurement_temperature 173(2)
_cell_measurement_theta_max 21.70
_cell_measurement_theta_min 2.37
_cell_volume 1194.6(5)
_computing_cell_refinement 'Bruker SAINT'
_computing_data_collection 'Bruker SMART'
_computing_data_reduction 'Bruker SAINT'
_computing_molecular_graphics 'Bruker SHELXTL'
_computing_publication_material 'Bruker SHELXTL'
_computing_structure_refinement 'Bruker SHELXTL'
_computing_structure_solution 'Bruker SHELXTL'
_diffrn_ambient_temperature 173(2)
_diffrn_measured_fraction_theta_full 1.000
_diffrn_measured_fraction_theta_max 1.000
_diffrn_measurement_device_type 'Bruker Apex CCD area detector'
_diffrn_measurement_method 'phi and omega scans'
_diffrn_radiation_monochromator graphite
_diffrn_radiation_source 'fine-focus sealed tube'
_diffrn_radiation_type MoK\a
_diffrn_radiation_wavelength 0.71073
_diffrn_reflns_av_R_equivalents 0.0341
_diffrn_reflns_av_sigmaI/netI 0.0450
_diffrn_reflns_limit_h_max 13
_diffrn_reflns_limit_h_min -13
_diffrn_reflns_limit_k_max 13
_diffrn_reflns_limit_k_min -13
_diffrn_reflns_limit_l_max 14
_diffrn_reflns_limit_l_min -14
_diffrn_reflns_number 13377
_diffrn_reflns_theta_full 26.99
_diffrn_reflns_theta_max 26.99
_diffrn_reflns_theta_min 1.84
_exptl_absorpt_coefficient_mu 0.084
_exptl_absorpt_correction_T_max 0.9975
_exptl_absorpt_correction_T_min 0.9634
_exptl_absorpt_correction_type multi-scan
_exptl_absorpt_process_details SADABS
_exptl_crystal_colour colorless
_exptl_crystal_density_diffrn 1.197
_exptl_crystal_density_method 'not measured'
_exptl_crystal_description plate
_exptl_crystal_F_000 464
_exptl_crystal_size_max 0.45
_exptl_crystal_size_mid 0.21
_exptl_crystal_size_min 0.03
_refine_diff_density_max 0.143
_refine_diff_density_min -0.157
_refine_diff_density_rms 0.031
_refine_ls_abs_structure_details 'Flack H D (1983), Acta Cryst. A39, 876-881'
_refine_ls_extinction_method none
_refine_ls_goodness_of_fit_ref 1.039
_refine_ls_hydrogen_treatment refall
_refine_ls_matrix_type full
_refine_ls_number_parameters 416
_refine_ls_number_reflns 5209
_refine_ls_number_restraints 1
_refine_ls_restrained_S_all 1.039
_refine_ls_R_factor_all 0.0579
_refine_ls_R_factor_gt 0.0416
_refine_ls_shift/su_max 0.000
_refine_ls_shift/su_mean 0.000
_refine_ls_structure_factor_coef Fsqd
_refine_ls_weighting_details 'calc w=1/[\s^2^(Fo^2^)+(0.0378P)^2^+0.0094P] where P=(Fo^2^+2Fc^2^)/3'
_refine_ls_weighting_scheme calc
_refine_ls_wR_factor_gt 0.0784
_refine_ls_wR_factor_ref 0.0865
_reflns_number_gt 4243
_reflns_number_total 5209
_reflns_threshold_expression >2sigma(I)
_cod_data_source_file ol300342n_si_003.cif
_cod_data_source_block rc65
_cod_depositor_comments
;
The following automatic conversions were performed:

'_symmetry_cell_setting' value 'Monoclinic' changed to 'monoclinic'
according to /home/saulius/struct/CIF-dictionaries/cif_core.dic
dictionary named 'cif_core.dic' version 2.4.1 from 2010-06-29.

Automatic conversion script
Id: cif_fix_values 1715 2011-07-08 13:25:40Z adriana 
;
_cod_original_cell_volume 1194.5(5)
_cod_original_sg_symbol_H-M P2(1)
_cod_database_code 1507190

loop_
_symmetry_equiv_pos_as_xyz
'x, y, z'
'-x, y+1/2, -z'

loop_
_atom_site_label
_atom_site_type_symbol
_atom_site_fract_x
_atom_site_fract_y
_atom_site_fract_z
_atom_site_U_iso_or_equiv
_atom_site_adp_type
_atom_site_occupancy
_atom_site_symmetry_multiplicity
_atom_site_calc_flag
O1 O 0.55430(13) 0.82136(13) 0.55879(12) 0.0425(4) Uani 1 1 d
O2 O 0.71525(14) 0.68892(13) 0.53517(13) 0.0415(3) Uani 1 1 d
O3 O 0.87451(13) 1.04246(12) 0.45982(13) 0.0422(4) Uani 1 1 d
O4 O 0.95985(12) 0.76694(14) 0.88959(12) 0.0386(3) Uani 1 1 d
O5 O 0.89018(12) 0.94143(12) 0.77153(11) 0.0355(3) Uani 1 1 d
N1 N 1.08007(15) 0.83410(15) 0.76592(13) 0.0318(4) Uani 1 1 d
N2 N 0.72076(15) 0.90803(14) 0.49558(13) 0.0293(3) Uani 1 1 d
C1 C 1.1731(2) 0.7262(2) 0.8031(2) 0.0403(5) Uani 1 1 d
C2 C 1.3137(2) 0.7737(3) 0.85647(19) 0.0456(5) Uani 1 1 d
C3 C 1.3588(2) 0.8611(2) 0.7694(2) 0.0403(5) Uani 1 1 d
C4 C 1.25984(18) 0.97187(19) 0.73231(19) 0.0335(4) Uani 1 1 d
C5 C 1.11505(17) 0.92666(18) 0.68168(15) 0.0279(4) Uani 1 1 d
C6 C 1.09183(18) 0.87344(19) 0.55356(17) 0.0299(4) Uani 1 1 d
C7 C 0.94978(18) 0.82624(19) 0.49745(18) 0.0335(4) Uani 1 1 d
C8 C 0.84920(19) 0.93336(18) 0.48486(16) 0.0324(4) Uani 1 1 d
C9 C 0.9373(3) 0.7740(2) 0.3707(2) 0.0467(5) Uani 1 1 d
C10 C 0.67009(19) 0.79531(19) 0.53049(16) 0.0340(4) Uani 1 1 d
C11 C 0.5336(3) 0.9594(2) 0.5586(2) 0.0440(5) Uani 1 1 d
C12 C 0.6205(2) 1.01126(19) 0.48113(18) 0.0352(5) Uani 1 1 d
C13 C 0.5475(2) 1.0326(2) 0.34816(18) 0.0352(4) Uani 1 1 d
C14 C 0.46882(19) 0.91855(19) 0.28794(17) 0.0356(4) Uani 1 1 d
C15 C 0.5288(2) 0.8262(2) 0.23376(18) 0.0440(5) Uani 1 1 d
C16 C 0.4564(4) 0.7164(3) 0.1853(2) 0.0658(8) Uani 1 1 d
C17 C 0.3263(4) 0.7009(3) 0.1926(3) 0.0781(10) Uani 1 1 d
C18 C 0.2667(3) 0.7937(3) 0.2435(3) 0.0743(8) Uani 1 1 d
C19 C 0.3367(2) 0.9009(3) 0.2900(2) 0.0550(6) Uani 1 1 d
C20 C 0.97030(17) 0.85477(18) 0.80586(15) 0.0285(4) Uani 1 1 d
C21 C 0.85392(18) 0.7747(2) 0.95257(17) 0.0371(5) Uani 1 1 d
C22 C 0.8832(3) 0.6600(3) 1.0353(3) 0.0552(7) Uani 1 1 d
C23 C 0.8699(3) 0.8965(3) 1.0261(2) 0.0585(7) Uani 1 1 d
C24 C 0.7179(3) 0.7637(4) 0.8647(3) 0.0654(8) Uani 1 1 d
H6A H 1.1562(19) 0.803(2) 0.5520(17) 0.039(5) Uiso 1 1 d
H5 H 1.0568(16) 1.0013(17) 0.6800(14) 0.017(4) Uiso 1 1 d
H1B H 1.1413(18) 0.679(2) 0.8622(18) 0.036(5) Uiso 1 1 d
H3B H 1.3631(17) 0.8144(18) 0.6959(17) 0.033(5) Uiso 1 1 d
H22C H 0.8650(19) 0.581(2) 0.9832(17) 0.032(5) Uiso 1 1 d
H13B H 0.6160(19) 1.0542(18) 0.3027(16) 0.030(5) Uiso 1 1 d
H1A H 1.1652(18) 0.6718(19) 0.7307(17) 0.030(5) Uiso 1 1 d
H6B H 1.1163(19) 0.939(2) 0.5056(17) 0.032(5) Uiso 1 1 d
H4B H 1.2624(18) 1.0267(19) 0.8071(17) 0.034(5) Uiso 1 1 d
H7 H 0.9275(17) 0.7657(19) 0.5433(16) 0.026(5) Uiso 1 1 d
H2B H 1.320(2) 0.822(2) 0.935(2) 0.054(6) Uiso 1 1 d
H15 H 0.619(2) 0.8398(19) 0.2247(17) 0.036(5) Uiso 1 1 d
H23A H 0.852(3) 0.974(3) 0.975(2) 0.080(9) Uiso 1 1 d
H11B H 0.5651(19) 0.989(2) 0.6474(19) 0.041(5) Uiso 1 1 d
H24C H 0.691(3) 0.841(3) 0.815(3) 0.078(9) Uiso 1 1 d
H2A H 1.373(2) 0.705(2) 0.8761(19) 0.052(6) Uiso 1 1 d
H11A H 0.437(2) 0.9773(19) 0.5253(17) 0.039(6) Uiso 1 1 d
H4A H 1.284(2) 1.026(2) 0.668(2) 0.053(6) Uiso 1 1 d
H9C H 0.960(2) 0.836(3) 0.314(2) 0.062(7) Uiso 1 1 d
H9B H 0.845(2) 0.737(2) 0.333(2) 0.057(7) Uiso 1 1 d
H3A H 1.454(2) 0.893(2) 0.8084(18) 0.050(6) Uiso 1 1 d
H23C H 0.804(3) 0.894(3) 1.080(3) 0.102(10) Uiso 1 1 d
H22B H 0.981(3) 0.660(2) 1.088(2) 0.066(8) Uiso 1 1 d
H24B H 0.648(3) 0.752(3) 0.912(2) 0.085(9) Uiso 1 1 d
H9A H 1.009(2) 0.707(2) 0.3681(19) 0.056(7) Uiso 1 1 d
H23B H 0.962(3) 0.899(3) 1.087(2) 0.070(8) Uiso 1 1 d
H17 H 0.274(3) 0.631(3) 0.160(3) 0.097(10) Uiso 1 1 d
H13A H 0.492(2) 1.103(2) 0.3470(16) 0.036(6) Uiso 1 1 d
H22A H 0.818(3) 0.658(3) 1.087(2) 0.071(8) Uiso 1 1 d
H12 H 0.6672(18) 1.0862(19) 0.5125(16) 0.025(5) Uiso 1 1 d
H24A H 0.710(4) 0.702(4) 0.813(3) 0.109(15) Uiso 1 1 d
H16 H 0.504(3) 0.663(3) 0.152(3) 0.088(10) Uiso 1 1 d
H18 H 0.167(3) 0.777(3) 0.251(3) 0.101(10) Uiso 1 1 d
H19 H 0.295(3) 0.959(3) 0.330(2) 0.075(9) Uiso 1 1 d

loop_
_atom_site_aniso_label
_atom_site_aniso_U_11
_atom_site_aniso_U_22
_atom_site_aniso_U_33
_atom_site_aniso_U_23
_atom_site_aniso_U_13
_atom_site_aniso_U_12
O1 0.0469(8) 0.0363(8) 0.0506(8) 0.0036(7) 0.0239(7) 0.0005(7)
O2 0.0444(8) 0.0246(7) 0.0571(9) 0.0046(7) 0.0161(7) -0.0032(6)
O3 0.0400(8) 0.0248(7) 0.0574(9) 0.0099(7) 0.0045(7) -0.0061(6)
O4 0.0367(7) 0.0432(8) 0.0416(7) 0.0153(7) 0.0203(6) 0.0084(6)
O5 0.0309(7) 0.0398(8) 0.0386(7) 0.0117(6) 0.0140(6) 0.0092(6)
N1 0.0346(8) 0.0309(9) 0.0351(8) 0.0089(7) 0.0185(7) 0.0081(7)
N2 0.0332(8) 0.0214(8) 0.0320(8) 0.0012(6) 0.0059(6) -0.0008(7)
C1 0.0473(13) 0.0355(12) 0.0441(12) 0.0138(10) 0.0226(10) 0.0187(10)
C2 0.0413(12) 0.0552(14) 0.0397(12) 0.0053(11) 0.0096(9) 0.0217(11)
C3 0.0296(10) 0.0461(13) 0.0433(12) -0.0033(10) 0.0063(9) 0.0079(10)
C4 0.0303(10) 0.0350(11) 0.0360(11) -0.0065(9) 0.0101(8) -0.0012(8)
C5 0.0287(9) 0.0243(10) 0.0334(10) 0.0022(8) 0.0129(8) 0.0026(8)
C6 0.0315(10) 0.0306(11) 0.0299(9) 0.0034(8) 0.0122(8) -0.0015(8)
C7 0.0359(10) 0.0253(10) 0.0374(10) 0.0069(9) 0.0059(9) -0.0042(8)
C8 0.0363(10) 0.0263(10) 0.0307(10) 0.0027(8) 0.0018(8) -0.0055(9)
C9 0.0519(14) 0.0372(12) 0.0454(13) -0.0076(11) 0.0020(11) 0.0013(12)
C10 0.0389(11) 0.0313(11) 0.0312(10) -0.0002(8) 0.0080(8) -0.0059(9)
C11 0.0549(14) 0.0377(13) 0.0434(12) -0.0015(10) 0.0201(11) 0.0086(10)
C12 0.0399(11) 0.0253(11) 0.0401(11) -0.0049(9) 0.0102(9) -0.0008(9)
C13 0.0350(11) 0.0294(11) 0.0423(11) 0.0037(9) 0.0121(9) 0.0042(9)
C14 0.0345(10) 0.0353(11) 0.0351(10) 0.0059(9) 0.0055(8) 0.0025(9)
C15 0.0446(12) 0.0460(13) 0.0357(11) -0.0010(10) 0.0000(9) 0.0091(11)
C16 0.086(2) 0.0453(16) 0.0473(14) -0.0076(12) -0.0162(14) 0.0195(15)
C17 0.082(2) 0.0534(18) 0.0724(19) 0.0093(16) -0.0289(17) -0.0211(17)
C18 0.0560(17) 0.081(2) 0.0767(19) 0.0025(17) 0.0002(14) -0.0241(16)
C19 0.0417(13) 0.0675(17) 0.0545(14) -0.0006(14) 0.0097(11) -0.0048(13)
C20 0.0288(9) 0.0324(10) 0.0245(9) 0.0034(8) 0.0077(7) -0.0011(8)
C21 0.0327(10) 0.0447(12) 0.0383(11) 0.0129(10) 0.0173(8) 0.0022(9)
C22 0.0594(17) 0.0547(17) 0.0603(16) 0.0222(13) 0.0313(14) 0.0048(13)
C23 0.082(2) 0.0566(16) 0.0446(14) 0.0063(13) 0.0299(15) 0.0106(15)
C24 0.0342(13) 0.089(2) 0.0709(19) 0.025(2) 0.0103(13) -0.0095(14)

loop_
_atom_type_symbol
_atom_type_description
_atom_type_scat_dispersion_real
_atom_type_scat_dispersion_imag
_atom_type_scat_source
C C 0.0033 0.0016 'International Tables Vol C Tables 4.2.6.8 and 6.1.1.4'
H H 0.0000 0.0000 'International Tables Vol C Tables 4.2.6.8 and 6.1.1.4'
N N 0.0061 0.0033 'International Tables Vol C Tables 4.2.6.8 and 6.1.1.4'
O O 0.0106 0.0060 'International Tables Vol C Tables 4.2.6.8 and 6.1.1.4'

loop_
_geom_angle_atom_site_label_1
_geom_angle_atom_site_label_2
_geom_angle_atom_site_label_3
_geom_angle
C10 O1 C11 109.81(15)
C20 O4 C21 121.39(14)
C20 N1 C1 124.58(16)
C20 N1 C5 119.18(15)
C1 N1 C5 116.21(14)
C8 N2 C10 128.77(16)
C8 N2 C12 120.55(15)
C10 N2 C12 110.40(15)
N1 C1 C2 110.65(19)
N1 C1 H1B 106.7(12)
C2 C1 H1B 110.5(11)
N1 C1 H1A 106.8(11)
C2 C1 H1A 113.0(11)
H1B C1 H1A 108.9(17)
C1 C2 C3 110.96(18)
C1 C2 H2B 110.7(12)
C3 C2 H2B 109.3(13)
C1 C2 H2A 110.5(14)
C3 C2 H2A 109.2(13)
H2B C2 H2A 106.1(18)
C2 C3 C4 110.17(17)
C2 C3 H3B 110.9(11)
C4 C3 H3B 108.1(11)
C2 C3 H3A 109.3(12)
C4 C3 H3A 111.9(13)
H3B C3 H3A 106.5(15)
C3 C4 C5 112.78(17)
C3 C4 H4B 108.6(11)
C5 C4 H4B 107.6(10)
C3 C4 H4A 110.8(13)
C5 C4 H4A 107.0(13)
H4B C4 H4A 110.0(18)
N1 C5 C4 109.41(15)
N1 C5 C6 112.76(15)
C4 C5 C6 111.87(15)
N1 C5 H5 106.4(9)
C4 C5 H5 107.1(10)
C6 C5 H5 109.0(10)
C7 C6 C5 114.78(15)
C7 C6 H6A 109.0(11)
C5 C6 H6A 110.3(11)
C7 C6 H6B 110.9(11)
C5 C6 H6B 107.3(11)
H6A C6 H6B 104.0(15)
C8 C7 C6 111.27(16)
C8 C7 C9 106.68(17)
C6 C7 C9 110.77(17)
C8 C7 H7 108.0(11)
C6 C7 H7 110.3(11)
C9 C7 H7 109.7(12)
O3 C8 N2 117.80(17)
O3 C8 C7 122.21(17)
N2 C8 C7 119.91(16)
C7 C9 H9C 114.7(14)
C7 C9 H9B 112.2(13)
H9C C9 H9B 108.8(19)
C7 C9 H9A 112.8(12)
H9C C9 H9A 98.1(19)
H9B C9 H9A 109.3(19)
O2 C10 O1 122.34(17)
O2 C10 N2 128.89(18)
O1 C10 N2 108.75(16)
O1 C11 C12 104.23(16)
O1 C11 H11B 106.7(12)
C12 C11 H11B 112.9(11)
O1 C11 H11A 108.7(12)
C12 C11 H11A 113.1(11)
H11B C11 H11A 110.7(16)
N2 C12 C11 100.12(16)
N2 C12 C13 111.61(16)
C11 C12 C13 115.09(18)
N2 C12 H12 107.0(11)
C11 C12 H12 113.2(11)
C13 C12 H12 109.3(11)
C14 C13 C12 114.16(16)
C14 C13 H13B 107.8(11)
C12 C13 H13B 108.6(10)
C14 C13 H13A 111.1(12)
C12 C13 H13A 105.8(12)
H13B C13 H13A 109.2(16)
C15 C14 C19 118.2(2)
C15 C14 C13 120.71(18)
C19 C14 C13 121.0(2)
C14 C15 C16 119.8(3)
C14 C15 H15 119.9(12)
C16 C15 H15 120.2(12)
C17 C16 C15 120.0(3)
C17 C16 H16 127(2)
C15 C16 H16 113(2)
C18 C17 C16 119.9(3)
C18 C17 H17 117(2)
C16 C17 H17 123(2)
C17 C18 C19 120.2(3)
C17 C18 H18 118.3(18)
C19 C18 H18 121.4(18)
C18 C19 C14 121.8(3)
C18 C19 H19 117.7(18)
C14 C19 H19 120.2(18)
O5 C20 N1 124.64(16)
O5 C20 O4 124.16(15)
N1 C20 O4 111.20(15)
O4 C21 C24 110.50(19)
O4 C21 C22 102.35(16)
C24 C21 C22 111.1(2)
O4 C21 C23 109.64(18)
C24 C21 C23 112.8(2)
C22 C21 C23 109.95(19)
C21 C22 H22C 107.5(11)
C21 C22 H22B 112.2(14)
H22C C22 H22B 110.4(19)
C21 C22 H22A 109.1(16)
H22C C22 H22A 106.5(19)
H22B C22 H22A 111(2)
C21 C23 H23A 112.0(16)
C21 C23 H23C 108.8(19)
H23A C23 H23C 109(3)
C21 C23 H23B 110.3(16)
H23A C23 H23B 113(2)
H23C C23 H23B 103(2)
C21 C24 H24C 113.3(17)
C21 C24 H24B 108.4(16)
H24C C24 H24B 106(2)
C21 C24 H24A 115(2)
H24C C24 H24A 105(3)
H24B C24 H24A 109(3)

loop_
_geom_bond_atom_site_label_1
_geom_bond_atom_site_label_2
_geom_bond_distance
O1 C10 1.343(2)
O1 C11 1.459(3)
O2 C10 1.201(2)
O3 C8 1.220(2)
O4 C20 1.353(2)
O4 C21 1.459(2)
O5 C20 1.220(2)
N1 C20 1.343(2)
N1 C1 1.470(2)
N1 C5 1.477(2)
N2 C8 1.386(2)
N2 C10 1.389(2)
N2 C12 1.473(2)
C1 C2 1.505(3)
C1 H1B 0.96(2)
C1 H1A 0.994(19)
C2 C3 1.513(3)
C2 H2B 1.02(2)
C2 H2A 0.93(2)
C3 C4 1.528(3)
C3 H3B 0.986(19)
C3 H3A 1.02(2)
C4 C5 1.530(3)
C4 H4B 1.027(19)
C4 H4A 1.01(2)
C5 C6 1.532(3)
C5 H5 0.981(17)
C6 C7 1.522(3)
C6 H6A 0.99(2)
C6 H6B 0.95(2)
C7 C8 1.507(3)
C7 C9 1.529(3)
C7 H7 0.890(19)
C9 H9C 0.99(3)
C9 H9B 1.01(2)
C9 H9A 1.03(2)
C11 C12 1.516(3)
C11 H11B 1.03(2)
C11 H11A 0.98(2)
C12 C13 1.534(3)
C12 H12 0.94(2)
C13 C14 1.506(3)
C13 H13B 1.005(19)
C13 H13A 0.93(2)
C14 C15 1.378(3)
C14 C19 1.381(3)
C15 C16 1.403(4)
C15 H15 0.98(2)
C16 C17 1.375(5)
C16 H16 0.89(3)
C17 C18 1.358(5)
C17 H17 0.93(3)
C18 C19 1.364(4)
C18 H18 1.07(3)
C19 H19 0.93(3)
C21 C24 1.506(3)
C21 C22 1.511(3)
C21 C23 1.513(3)
C22 H22C 1.01(2)
C22 H22B 1.03(3)
C22 H22A 1.00(3)
C23 H23A 0.99(3)
C23 H23C 1.03(3)
C23 H23B 1.02(3)
C24 H24C 0.99(3)
C24 H24B 1.02(3)
C24 H24A 0.86(4)

loop_
_geom_torsion_atom_site_label_1
_geom_torsion_atom_site_label_2
_geom_torsion_atom_site_label_3
_geom_torsion_atom_site_label_4
_geom_torsion
C20 N1 C1 C2 -122.6(2)
C5 N1 C1 C2 55.3(2)
N1 C1 C2 C3 -55.6(2)
C1 C2 C3 C4 56.0(3)
C2 C3 C4 C5 -54.4(2)
C20 N1 C5 C4 125.95(17)
C1 N1 C5 C4 -52.1(2)
C20 N1 C5 C6 -108.88(19)
C1 N1 C5 C6 73.0(2)
C3 C4 C5 N1 50.9(2)
C3 C4 C5 C6 -74.8(2)
N1 C5 C6 C7 56.0(2)
C4 C5 C6 C7 179.86(16)
C5 C6 C7 C8 62.1(2)
C5 C6 C7 C9 -179.43(18)
C10 N2 C8 O3 -175.45(18)
C12 N2 C8 O3 -2.1(2)
C10 N2 C8 C7 7.8(3)
C12 N2 C8 C7 -178.79(16)
C6 C7 C8 O3 36.1(3)
C9 C7 C8 O3 -84.8(2)
C6 C7 C8 N2 -147.34(16)
C9 C7 C8 N2 91.7(2)
C11 O1 C10 O2 173.22(19)
C11 O1 C10 N2 -7.7(2)
C8 N2 C10 O2 -17.0(3)
C12 N2 C10 O2 169.10(19)
C8 N2 C10 O1 164.07(16)
C12 N2 C10 O1 -9.9(2)
C10 O1 C11 C12 21.4(2)
C8 N2 C12 C11 -152.67(17)
C10 N2 C12 C11 21.8(2)
C8 N2 C12 C13 85.1(2)
C10 N2 C12 C13 -100.45(18)
O1 C11 C12 N2 -24.9(2)
O1 C11 C12 C13 94.9(2)
N2 C12 C13 C14 61.9(2)
C11 C12 C13 C14 -51.3(2)
C12 C13 C14 C15 -88.3(2)
C12 C13 C14 C19 89.0(2)
C19 C14 C15 C16 -1.6(3)
C13 C14 C15 C16 175.72(19)
C14 C15 C16 C17 -0.4(4)
C15 C16 C17 C18 2.0(4)
C16 C17 C18 C19 -1.6(4)
C17 C18 C19 C14 -0.5(4)
C15 C14 C19 C18 2.1(3)
C13 C14 C19 C18 -175.2(2)
C1 N1 C20 O5 -177.00(18)
C5 N1 C20 O5 5.1(3)
C1 N1 C20 O4 3.1(3)
C5 N1 C20 O4 -174.83(15)
C21 O4 C20 O5 -4.3(3)
C21 O4 C20 N1 175.64(16)
C20 O4 C21 C24 62.0(3)
C20 O4 C21 C22 -179.58(19)
C20 O4 C21 C23 -62.9(2)

loop_
_cod_related_entry_id
_cod_related_entry_code
_cod_related_entry_database
1 30651806 ChemSpider
